data_4069888
loop_
_publ_author_name
'Chandrasekhar, Vadapalli'
'Singh, Puja'

_publ_section_title
;
 A Pentahydrated Diorganotin Cation. Cocrystallization of
 [{n-Bu2Sn(H2O)5}][CF3SO3]2and [{n-Bu2Sn(BPDO-II)2(H2O)2}][CF3SO3]2
;
_journal_issue 17
_journal_name_full Organometallics
_journal_page_first 4974
_journal_paper_doi 10.1021/om9004803
_journal_volume 28
_journal_year 2009
_chemical_formula_sum 'C20 H34 F6 N2 O12 S2 Sn'
_chemical_formula_weight 791.30
_chemical_name_common 'organotin sulfonate'
_chemical_name_systematic
;
 ?
;
_space_group_IT_number 15
_symmetry_cell_setting monoclinic
_symmetry_Int_Tables_number 15
_symmetry_space_group_name_Hall '-C 2yc'
_symmetry_space_group_name_H-M 'C 1 2/c 1'
_atom_sites_solution_hydrogens geom
_atom_sites_solution_primary direct
_atom_sites_solution_secondary difmap
_audit_creation_method SHELXL-97
_cell_angle_alpha 90.000(5)
_cell_angle_beta 92.835(5)
_cell_angle_gamma 90.000(5)
_cell_formula_units_Z 8
_cell_length_a 9.122(5)
_cell_length_b 14.892(5)
_cell_length_c 45.691(5)
_cell_measurement_reflns_used 5974
_cell_measurement_temperature 100(2)
_cell_measurement_theta_max 28.32
_cell_measurement_theta_min 2.64
_cell_volume 6199(4)
_computing_cell_refinement 'Bruker SMART'
_computing_data_collection 'Bruker SMART'
_computing_data_reduction 'Bruker SAINT'
_computing_molecular_graphics 'Bruker SHELXTL'
_computing_publication_material 'Bruker SHELXTL'
_computing_structure_refinement 'Bruker SHELXTL'
_computing_structure_solution 'Bruker SHELXTL'
_diffrn_ambient_temperature 100(2)
_diffrn_measured_fraction_theta_full 0.998
_diffrn_measured_fraction_theta_max 0.998
_diffrn_measurement_device_type 'CCD area detector'
_diffrn_measurement_method 'phi and omega scans'
_diffrn_radiation_monochromator graphite
_diffrn_radiation_source 'sealed tube'
_diffrn_radiation_type MoK\a
_diffrn_radiation_wavelength 0.71069
_diffrn_reflns_av_R_equivalents 0.0432
_diffrn_reflns_av_sigmaI/netI 0.0485
_diffrn_reflns_limit_h_max 11
_diffrn_reflns_limit_h_min -11
_diffrn_reflns_limit_k_max 18
_diffrn_reflns_limit_k_min -18
_diffrn_reflns_limit_l_max 56
_diffrn_reflns_limit_l_min -31
_diffrn_reflns_number 17043
_diffrn_reflns_theta_full 26.00
_diffrn_reflns_theta_max 26.00
_diffrn_reflns_theta_min 2.62
_exptl_absorpt_coefficient_mu 1.053
_exptl_absorpt_correction_T_max 0.816
_exptl_absorpt_correction_T_min 0.804
_exptl_absorpt_correction_type empirical
_exptl_absorpt_process_details SADABS
_exptl_crystal_colour colorless
_exptl_crystal_density_diffrn 1.696
_exptl_crystal_density_method 'not measured'
_exptl_crystal_description block-like
_exptl_crystal_F_000 3200
_exptl_crystal_size_max 0.2
_exptl_crystal_size_mid 0.2
_exptl_crystal_size_min 0.2
_refine_diff_density_max 1.539
_refine_diff_density_min -0.810
_refine_diff_density_rms 0.121
_refine_ls_extinction_method none
_refine_ls_goodness_of_fit_ref 1.028
_refine_ls_hydrogen_treatment mixed
_refine_ls_matrix_type full
_refine_ls_number_parameters 425
_refine_ls_number_reflns 6092
_refine_ls_number_restraints 7
_refine_ls_restrained_S_all 1.027
_refine_ls_R_factor_all 0.0507
_refine_ls_R_factor_gt 0.0433
_refine_ls_shift/su_max 0.001
_refine_ls_shift/su_mean 0.000
_refine_ls_structure_factor_coef Fsqd
_refine_ls_weighting_details 'calc w=1/[\s^2^(Fo^2^)+(0.0493P)^2^+26.2406P] where P=(Fo^2^+2Fc^2^)/3'
_refine_ls_weighting_scheme calc
_refine_ls_wR_factor_gt 0.1018
_refine_ls_wR_factor_ref 0.1069
_reflns_number_gt 5342
_reflns_number_total 6092
_reflns_threshold_expression >2sigma(I)
_cod_data_source_file om9004803_si_002.cif
_cod_data_source_block 31julb
_cod_depositor_comments
;
The following automatic conversions were performed:

'_symmetry_cell_setting' value 'Monoclinic' changed to 'monoclinic'
according to /home/saulius/struct/CIF-dictionaries/cif_core.dic
dictionary named 'cif_core.dic' version 2.4.2 from
2011-04-26.

'_exptl_absorpt_correction_type' value 'Empirical'
changed to 'empirical' according to
/home/saulius/struct/CIF-dictionaries/cif_core.dic dictionary named
'cif_core.dic' version 2.4.2 from 2011-04-26.

Automatic conversion script
Id: cif_fix_values 1715 2011-07-08 13:25:40Z adriana 
;
_cod_original_sg_symbol_H-M 'C2/c  '
_cod_database_code 4069888

loop_
_symmetry_equiv_pos_as_xyz
'x, y, z'
'-x, y, -z+1/2'
'x+1/2, y+1/2, z'
'-x+1/2, y+1/2, -z+1/2'
'-x, -y, -z'
'x, -y, z-1/2'
'-x+1/2, -y+1/2, -z'
'x+1/2, -y+1/2, z-1/2'

loop_
_atom_site_label
_atom_site_type_symbol
_atom_site_fract_x
_atom_site_fract_y
_atom_site_fract_z
_atom_site_U_iso_or_equiv
_atom_site_adp_type
_atom_site_occupancy
_atom_site_symmetry_multiplicity
_atom_site_calc_flag
_atom_site_refinement_flags
C3 C 0.5094(7) 0.4749(4) 0.65477(11) 0.0492(14) Uani 1 1 d .
H3A H 0.4035 0.4798 0.6522 0.059 Uiso 1 1 calc R
H3B H 0.5516 0.5282 0.6463 0.059 Uiso 1 1 calc R
C4 C 0.5565(7) 0.3976(4) 0.63900(13) 0.0572(15) Uani 1 1 d .
H4A H 0.6614 0.3925 0.6412 0.086 Uiso 1 1 calc R
H4B H 0.5275 0.4040 0.6186 0.086 Uiso 1 1 calc R
H4C H 0.5121 0.3447 0.6467 0.086 Uiso 1 1 calc R
C1 C 0.4764(4) 0.3975(2) 0.70388(8) 0.0189(8) Uani 1 1 d .
H1A H 0.5157 0.3405 0.6976 0.023 Uiso 1 1 calc R
H1B H 0.3726 0.3984 0.6981 0.023 Uiso 1 1 calc R
Sn1 Sn 0.5000 0.40507(2) 0.7500 0.01575(11) Uani 1 2 d S
Sn2 Sn 0.7500 0.2500 0.5000 0.01591(11) Uani 1 2 d S
S1 S 0.28626(10) 0.17999(6) 0.56311(2) 0.0198(2) Uani 1 1 d .
S2 S 0.06711(11) 0.59172(6) 0.68550(2) 0.0202(2) Uani 1 1 d .
O1 O 0.5000 0.2356(3) 0.7500 0.0235(8) Uani 1 2 d SD
O6 O 1.1839(3) 0.19150(16) 0.72999(5) 0.0204(6) Uani 1 1 d .
F3 F 0.1475(3) 0.03124(18) 0.54925(6) 0.0463(7) Uani 1 1 d .
F1 F 0.2990(4) 0.02004(19) 0.58658(7) 0.0531(8) Uani 1 1 d .
O2 O 0.2623(3) 0.34984(18) 0.75385(6) 0.0219(6) Uani 1 1 d D
O7 O 0.3241(3) 0.2220(2) 0.59074(6) 0.0292(6) Uani 1 1 d .
O12 O 0.0553(3) 0.67888(19) 0.67221(7) 0.0303(7) Uani 1 1 d .
O4 O 0.9883(3) 0.2923(2) 0.50382(6) 0.0216(6) Uani 1 1 d D
O10 O 0.2144(3) 0.5635(2) 0.69371(6) 0.0340(7) Uani 1 1 d .
O3 O 0.3429(3) 0.52525(18) 0.74734(6) 0.0226(6) Uani 1 1 d D
O9 O 0.1701(3) 0.2234(2) 0.54579(7) 0.0333(7) Uani 1 1 d .
O5 O 0.7062(3) 0.32247(18) 0.54087(5) 0.0228(6) Uani 1 1 d .
O11 O -0.0386(3) 0.5741(2) 0.70727(7) 0.0344(7) Uani 1 1 d .
O8 O 0.4106(3) 0.1524(2) 0.54685(6) 0.0330(7) Uani 1 1 d .
F2 F 0.0930(3) 0.08824(18) 0.59056(6) 0.0449(7) Uani 1 1 d .
N2 N 1.1186(3) 0.2085(2) 0.70351(7) 0.0185(7) Uani 1 1 d .
N1 N 0.7739(3) 0.3007(2) 0.56677(7) 0.0202(7) Uani 1 1 d .
F4 F 0.0929(4) 0.5257(2) 0.63331(7) 0.0666(10) Uani 1 1 d .
F6 F -0.1296(4) 0.5351(3) 0.64708(8) 0.0821(13) Uani 1 1 d .
C17 C 1.1360(4) 0.2297(2) 0.65275(8) 0.0194(8) Uani 1 1 d .
H17 H 1.1934 0.2331 0.6365 0.023 Uiso 1 1 calc R
C5 C 0.6846(4) 0.3719(3) 0.47880(9) 0.0241(8) Uani 1 1 d .
H5A H 0.6734 0.3606 0.4579 0.029 Uiso 1 1 calc R
H5B H 0.5889 0.3886 0.4854 0.029 Uiso 1 1 calc R
C16 C 0.9845(4) 0.2415(2) 0.64917(8) 0.0176(8) Uani 1 1 d .
C15 C 0.9037(4) 0.2361(3) 0.67434(8) 0.0214(8) Uani 1 1 d .
H15 H 0.8024 0.2436 0.6729 0.026 Uiso 1 1 calc R
C19 C 0.2015(5) 0.0731(3) 0.57256(10) 0.0298(9) Uani 1 1 d .
C14 C 0.9727(4) 0.2199(3) 0.70125(8) 0.0204(8) Uani 1 1 d .
H14 H 0.9182 0.2169 0.7179 0.025 Uiso 1 1 calc R
C11 C 0.9111(4) 0.2608(2) 0.62031(8) 0.0179(8) Uani 1 1 d .
C6 C 0.7875(5) 0.4518(3) 0.48360(10) 0.0311(10) Uani 1 1 d .
H6A H 0.8820 0.4375 0.4759 0.037 Uiso 1 1 calc R
H6B H 0.8024 0.4627 0.5045 0.037 Uiso 1 1 calc R
C9 C 0.7013(4) 0.2526(3) 0.58605(9) 0.0265(9) Uani 1 1 d .
H9 H 0.6064 0.2327 0.5813 0.032 Uiso 1 1 calc R
F5 F 0.0139(6) 0.4340(2) 0.66412(10) 0.1101(18) Uani 1 1 d .
C18 C 1.2010(4) 0.2134(2) 0.67977(8) 0.0208(8) Uani 1 1 d .
H18 H 1.3021 0.2055 0.6818 0.025 Uiso 1 1 calc R
C12 C 0.9821(4) 0.3104(2) 0.59943(8) 0.0191(8) Uani 1 1 d .
H12 H 1.0775 0.3305 0.6035 0.023 Uiso 1 1 calc R
C7 C 0.7272(6) 0.5371(3) 0.46870(12) 0.0413(12) Uani 1 1 d .
H7A H 0.6266 0.5459 0.4740 0.050 Uiso 1 1 calc R
H7B H 0.7840 0.5881 0.4760 0.050 Uiso 1 1 calc R
C10 C 0.7677(5) 0.2325(3) 0.61315(9) 0.0257(9) Uani 1 1 d .
H10 H 0.7165 0.1999 0.6267 0.031 Uiso 1 1 calc R
C13 C 0.9126(4) 0.3301(2) 0.57289(8) 0.0206(8) Uani 1 1 d .
H13 H 0.9607 0.3635 0.5591 0.025 Uiso 1 1 calc R
C2 C 0.5520(5) 0.4727(3) 0.68781(9) 0.0290(9) Uani 1 1 d .
H2A H 0.6574 0.4652 0.6905 0.035 Uiso 1 1 calc R
H2B H 0.5266 0.5297 0.6964 0.035 Uiso 1 1 calc R
C20 C 0.0089(7) 0.5172(3) 0.65613(12) 0.0488(13) Uani 1 1 d .
C8 C 0.7310(7) 0.5349(4) 0.43610(12) 0.0570(16) Uani 1 1 d .
H8A H 0.8304 0.5272 0.4306 0.085 Uiso 1 1 calc R
H8B H 0.6930 0.5904 0.4281 0.085 Uiso 1 1 calc R
H8C H 0.6721 0.4859 0.4286 0.085 Uiso 1 1 calc R
O13 O 0.0000 0.4438(3) 0.7500 0.0224(8) Uani 1 2 d S
H54 H 0.234(7) 0.306(3) 0.7455(13) 0.07(2) Uiso 1 1 d D
H57 H 1.046(4) 0.267(3) 0.5145(9) 0.037(15) Uiso 1 1 d D
H53 H 0.191(4) 0.381(3) 0.7541(12) 0.050(17) Uiso 1 1 d D
H56 H 0.306(4) 0.534(3) 0.7315(5) 0.017(11) Uiso 1 1 d D
H55 H 0.347(5) 0.5720(19) 0.7558(9) 0.033(14) Uiso 1 1 d D
H58 H 1.026(5) 0.308(3) 0.4894(7) 0.033(14) Uiso 1 1 d D
H51 H 0.553(5) 0.204(3) 0.7590(11) 0.043(16) Uiso 1 1 d D
H59 H 0.003(6) 0.483(4) 0.7660(12) 0.059(17) Uiso 1 1 d .

loop_
_atom_site_aniso_label
_atom_site_aniso_U_11
_atom_site_aniso_U_22
_atom_site_aniso_U_33
_atom_site_aniso_U_23
_atom_site_aniso_U_13
_atom_site_aniso_U_12
C3 0.069(4) 0.050(3) 0.030(3) 0.007(2) 0.013(2) -0.019(3)
C4 0.075(4) 0.047(3) 0.050(3) 0.013(3) 0.014(3) -0.003(3)
C1 0.0218(19) 0.0199(18) 0.0152(18) -0.0015(14) 0.0020(15) -0.0022(15)
Sn1 0.01854(19) 0.01516(18) 0.01362(18) 0.000 0.00168(13) 0.000
Sn2 0.01743(19) 0.01756(19) 0.01274(18) 0.00223(13) 0.00077(13) -0.00138(13)
S1 0.0204(5) 0.0225(5) 0.0167(4) 0.0046(4) 0.0033(4) 0.0005(4)
S2 0.0222(5) 0.0200(5) 0.0184(5) 0.0013(4) 0.0009(4) 0.0016(4)
O1 0.024(2) 0.019(2) 0.027(2) 0.000 -0.0022(18) 0.000
O6 0.0272(14) 0.0186(13) 0.0147(13) 0.0014(10) -0.0048(11) 0.0014(11)
F3 0.0593(19) 0.0345(14) 0.0456(17) -0.0175(13) 0.0068(14) -0.0110(13)
F1 0.071(2) 0.0345(15) 0.0545(19) 0.0204(14) 0.0060(16) 0.0136(15)
O2 0.0187(14) 0.0184(14) 0.0288(15) -0.0022(12) 0.0020(12) 0.0006(12)
O7 0.0296(16) 0.0337(16) 0.0243(15) -0.0014(13) 0.0016(12) -0.0049(13)
O12 0.0274(15) 0.0245(15) 0.0398(17) 0.0113(13) 0.0097(13) 0.0041(12)
O4 0.0173(14) 0.0304(15) 0.0171(14) 0.0069(12) 0.0003(12) -0.0035(12)
O10 0.0289(16) 0.0457(18) 0.0273(16) 0.0049(14) 0.0017(13) 0.0112(14)
O3 0.0276(15) 0.0190(14) 0.0206(15) -0.0064(12) -0.0054(12) 0.0051(12)
O9 0.0327(17) 0.0356(16) 0.0310(17) 0.0085(13) -0.0049(13) 0.0053(14)
O5 0.0281(15) 0.0272(14) 0.0127(13) -0.0004(11) -0.0023(11) 0.0066(12)
O11 0.0338(17) 0.0390(17) 0.0311(17) 0.0147(14) 0.0081(13) 0.0037(14)
O8 0.0291(16) 0.0450(18) 0.0261(16) 0.0052(14) 0.0133(13) 0.0035(14)
F2 0.0502(17) 0.0374(15) 0.0498(17) -0.0050(12) 0.0303(14) -0.0156(13)
N2 0.0260(17) 0.0149(14) 0.0148(15) -0.0004(12) 0.0015(13) 0.0007(13)
N1 0.0241(17) 0.0214(16) 0.0151(15) -0.0027(13) 0.0008(13) 0.0014(13)
F4 0.080(2) 0.082(2) 0.0390(18) -0.0313(17) 0.0117(17) -0.004(2)
F6 0.059(2) 0.130(4) 0.056(2) -0.024(2) -0.0118(17) -0.044(2)
C17 0.0213(19) 0.0201(18) 0.0171(18) 0.0009(15) 0.0058(15) 0.0022(15)
C5 0.025(2) 0.0220(19) 0.024(2) 0.0038(16) -0.0041(16) -0.0007(17)
C16 0.0230(19) 0.0137(17) 0.0162(18) 0.0005(14) 0.0022(15) -0.0021(14)
C15 0.0187(19) 0.0247(19) 0.021(2) 0.0053(16) 0.0035(15) -0.0010(15)
C19 0.035(2) 0.022(2) 0.033(2) 0.0061(18) 0.0106(19) 0.0015(18)
C14 0.0202(19) 0.0239(19) 0.0179(18) 0.0016(15) 0.0083(15) -0.0009(16)
C11 0.0204(19) 0.0172(17) 0.0164(18) 0.0002(14) 0.0026(15) -0.0002(14)
C6 0.035(2) 0.024(2) 0.034(2) 0.0021(18) -0.0049(19) -0.0028(18)
C9 0.020(2) 0.037(2) 0.024(2) 0.0010(17) 0.0031(16) -0.0077(17)
F5 0.202(5) 0.0291(18) 0.102(3) -0.022(2) 0.027(3) -0.030(3)
C18 0.0213(19) 0.0200(18) 0.021(2) -0.0012(15) 0.0037(16) 0.0028(16)
C12 0.0197(18) 0.0181(18) 0.0197(19) -0.0012(15) 0.0014(15) -0.0006(15)
C7 0.044(3) 0.021(2) 0.059(3) 0.001(2) -0.002(2) -0.002(2)
C10 0.027(2) 0.034(2) 0.0165(19) 0.0011(17) 0.0031(16) -0.0102(18)
C13 0.024(2) 0.0186(18) 0.0198(19) 0.0001(15) 0.0069(15) -0.0006(15)
C2 0.038(2) 0.029(2) 0.019(2) 0.0011(17) 0.0031(18) -0.0103(19)
C20 0.067(4) 0.040(3) 0.040(3) -0.013(2) 0.001(3) -0.015(3)
C8 0.074(4) 0.041(3) 0.055(3) 0.022(3) -0.008(3) -0.018(3)
O13 0.0208(19) 0.0205(19) 0.026(2) 0.000 0.0048(16) 0.000

loop_
_atom_type_symbol
_atom_type_description
_atom_type_scat_dispersion_real
_atom_type_scat_dispersion_imag
_atom_type_scat_source
C C 0.0033 0.0016 'International Tables Vol C Tables 4.2.6.8 and 6.1.1.4'
H H 0.0000 0.0000 'International Tables Vol C Tables 4.2.6.8 and 6.1.1.4'
N N 0.0061 0.0033 'International Tables Vol C Tables 4.2.6.8 and 6.1.1.4'
O O 0.0106 0.0060 'International Tables Vol C Tables 4.2.6.8 and 6.1.1.4'
S S 0.1246 0.1234 'International Tables Vol C Tables 4.2.6.8 and 6.1.1.4'
Sn Sn -0.6537 1.4246 'International Tables Vol C Tables 4.2.6.8 and 6.1.1.4'
F F 0.0171 0.0103 'International Tables Vol C Tables 4.2.6.8 and 6.1.1.4'

loop_
_geom_angle_atom_site_label_1
_geom_angle_atom_site_label_2
_geom_angle_atom_site_label_3
_geom_angle
_geom_angle_site_symmetry_1
_geom_angle_site_symmetry_3
C4 C3 C2 114.1(5) . .
C2 C1 Sn1 114.6(2) . .
C1 Sn1 C1 173.9(2) . 2_656
C1 Sn1 O3 87.48(12) . .
C1 Sn1 O3 97.30(12) 2_656 .
C1 Sn1 O3 97.31(12) . 2_656
C1 Sn1 O3 87.48(13) 2_656 2_656
O3 Sn1 O3 77.32(15) . 2_656
C1 Sn1 O2 87.43(13) . 2_656
C1 Sn1 O2 90.42(12) 2_656 2_656
O3 Sn1 O2 148.41(10) . 2_656
O3 Sn1 O2 72.46(10) 2_656 2_656
C1 Sn1 O2 90.42(13) . .
C1 Sn1 O2 87.42(13) 2_656 .
O3 Sn1 O2 72.46(10) . .
O3 Sn1 O2 148.41(10) 2_656 .
O2 Sn1 O2 138.73(14) 2_656 .
C1 Sn1 O1 86.95(10) . .
C1 Sn1 O1 86.95(10) 2_656 .
O3 Sn1 O1 141.34(7) . .
O3 Sn1 O1 141.34(7) 2_656 .
O2 Sn1 O1 69.37(7) 2_656 .
O2 Sn1 O1 69.36(7) . .
C5 Sn2 C5 180.0(2) . 7_656
C5 Sn2 O5 95.17(13) . 7_656
C5 Sn2 O5 84.83(13) 7_656 7_656
C5 Sn2 O5 84.83(13) . .
C5 Sn2 O5 95.17(13) 7_656 .
O5 Sn2 O5 179.997(1) 7_656 .
C5 Sn2 O4 92.51(13) . .
C5 Sn2 O4 87.49(13) 7_656 .
O5 Sn2 O4 89.33(10) 7_656 .
O5 Sn2 O4 90.67(10) . .
C5 Sn2 O4 87.49(13) . 7_656
C5 Sn2 O4 92.51(13) 7_656 7_656
O5 Sn2 O4 90.67(10) 7_656 7_656
O5 Sn2 O4 89.33(10) . 7_656
O4 Sn2 O4 180.0 . 7_656
O7 S1 O9 115.15(19) . .
O7 S1 O8 114.50(18) . .
O9 S1 O8 114.75(19) . .
O7 S1 C19 104.94(19) . .
O9 S1 C19 102.2(2) . .
O8 S1 C19 103.0(2) . .
O12 S2 O10 115.08(19) . .
O12 S2 O11 114.66(18) . .
O10 S2 O11 114.49(18) . .
O12 S2 C20 103.2(2) . .
O10 S2 C20 104.5(2) . .
O11 S2 C20 102.7(2) . .
N1 O5 Sn2 122.1(2) . .
C14 N2 O6 119.1(3) . .
C14 N2 C18 121.4(3) . .
O6 N2 C18 119.5(3) . .
C9 N1 O5 119.2(3) . .
C9 N1 C13 121.7(3) . .
O5 N1 C13 119.1(3) . .
C18 C17 C16 120.8(4) . .
C6 C5 Sn2 116.3(3) . .
C17 C16 C15 117.1(3) . .
C17 C16 C11 122.1(3) . .
C15 C16 C11 120.7(3) . .
C14 C15 C16 120.6(4) . .
F3 C19 F1 108.9(4) . .
F3 C19 F2 108.7(4) . .
F1 C19 F2 107.6(4) . .
F3 C19 S1 111.6(3) . .
F1 C19 S1 110.5(3) . .
F2 C19 S1 109.4(3) . .
N2 C14 C15 120.0(3) . .
C12 C11 C10 117.5(3) . .
C12 C11 C16 120.7(3) . .
C10 C11 C16 121.8(3) . .
C5 C6 C7 112.3(3) . .
N1 C9 C10 119.8(4) . .
N2 C18 C17 120.1(4) . .
C13 C12 C11 120.6(4) . .
C8 C7 C6 113.6(4) . .
C9 C10 C11 120.5(4) . .
N1 C13 C12 120.0(3) . .
C1 C2 C3 113.0(4) . .
F5 C20 F4 107.5(5) . .
F5 C20 F6 107.3(5) . .
F4 C20 F6 108.1(5) . .
F5 C20 S2 112.1(4) . .
F4 C20 S2 111.4(4) . .
F6 C20 S2 110.3(4) . .

loop_
_geom_bond_atom_site_label_1
_geom_bond_atom_site_label_2
_geom_bond_distance
_geom_bond_site_symmetry_2
C3 C4 1.435(8) .
C3 C2 1.540(6) .
C1 C2 1.522(5) .
C1 Sn1 2.111(4) .
Sn1 C1 2.111(4) 2_656
Sn1 O3 2.292(3) .
Sn1 O3 2.292(3) 2_656
Sn1 O2 2.334(3) 2_656
Sn1 O2 2.334(3) .
Sn1 O1 2.523(4) .
Sn2 C5 2.129(4) .
Sn2 C5 2.129(4) 7_656
Sn2 O5 2.210(3) 7_656
Sn2 O5 2.210(3) .
Sn2 O4 2.262(3) .
Sn2 O4 2.262(3) 7_656
S1 O7 1.436(3) .
S1 O9 1.443(3) .
S1 O8 1.446(3) .
S1 C19 1.831(4) .
S2 O12 1.435(3) .
S2 O10 1.439(3) .
S2 O11 1.443(3) .
S2 C20 1.801(5) .
O6 N2 1.346(4) .
F3 C19 1.309(5) .
F1 C19 1.330(5) .
O5 N1 1.347(4) .
F2 C19 1.337(5) .
N2 C14 1.341(5) .
N2 C18 1.352(5) .
N1 C9 1.336(5) .
N1 C13 1.355(5) .
F4 C20 1.330(6) .
F6 C20 1.337(7) .
C17 C18 1.365(5) .
C17 C16 1.394(5) .
C5 C6 1.524(6) .
C16 C15 1.399(5) .
C16 C11 1.477(5) .
C15 C14 1.375(5) .
C11 C12 1.391(5) .
C11 C10 1.398(5) .
C6 C7 1.531(6) .
C9 C10 1.384(6) .
F5 C20 1.291(7) .
C12 C13 1.372(5) .
C7 C8 1.492(7) .
